data_2202375
loop_
_publ_author_name
'Han, Wei'
'Li, Ling'
'Gu, Wen'
'Liu, Zhan-Quan'
'Yan, Shi-Ping'
'Cheng, Peng'
'Liao, Dai-Zheng'
'Jiang, Zong-Hui'
'Shen, Pan-Wen'

_publ_section_title <i>catena</i>-Poly[[dithiocyanatomanganese(II)]-di-\m-4,4'-methylenebis(3,5-dimethylpyrazole)]
_journal_issue 11
_journal_name_full 'Acta Crystallographica Section E'
_journal_page_first m980
_journal_page_last m981
_journal_paper_doi 10.1107/S160053680302021X
_journal_volume 59
_journal_year 2003
_chemical_formula_iupac '[Mn (C11 H16 N4 )2 (S C N )2 ]'
_chemical_formula_moiety 'C24 H32 Mn N10 S2'
_chemical_formula_sum 'C24 H32 Mn N10 S2'
_chemical_formula_weight 579.66
_chemical_name_systematic
;
Dithiocyanatebis(4,4'-methylenebis(3,5-dimethylpyrazole))manganese(II)
;
_space_group_IT_number 15
_symmetry_cell_setting monoclinic
_symmetry_space_group_name_Hall '-C 2yc'
_symmetry_space_group_name_H-M 'C 1 2/c 1'
_atom_sites_solution_hydrogens geom
_atom_sites_solution_primary direct
_atom_sites_solution_secondary difmap
_cell_angle_alpha 90.00
_cell_angle_beta 126.610(14)
_cell_angle_gamma 90.00
_cell_formula_units_Z 4
_cell_length_a 21.258(10)
_cell_length_b 9.723(4)
_cell_length_c 17.253(7)
_cell_measurement_reflns_used 713
_cell_measurement_temperature 293(2)
_cell_measurement_theta_max 25.05
_cell_measurement_theta_min 2.39
_cell_volume 2863(2)
_computing_cell_refinement SMART
_computing_data_collection 'SMART (Bruker, 1998)'
_computing_data_reduction 'SAINT (Bruker, 1998)'
_computing_molecular_graphics 'SHELXTL (Bruker, 1997)'
_computing_publication_material SHELXTL
_computing_structure_refinement 'SHELXL97 (Sheldrick, 1997)'
_computing_structure_solution 'SHELXS97 (Sheldrick, 1990)'
_diffrn_ambient_temperature 293(2)
_diffrn_measured_fraction_theta_full 0.999
_diffrn_measured_fraction_theta_max 0.984
_diffrn_measurement_device_type 'Bruker SMART CCD area-detector'
_diffrn_measurement_method '\f and \w scans'
_diffrn_radiation_monochromator graphite
_diffrn_radiation_source 'fine-focus sealed tube'
_diffrn_radiation_type MoK\a
_diffrn_radiation_wavelength 0.71073
_diffrn_reflns_av_R_equivalents 0.0411
_diffrn_reflns_av_sigmaI/netI 0.0526
_diffrn_reflns_limit_h_max 26
_diffrn_reflns_limit_h_min -26
_diffrn_reflns_limit_k_max 12
_diffrn_reflns_limit_k_min -11
_diffrn_reflns_limit_l_max 12
_diffrn_reflns_limit_l_min -21
_diffrn_reflns_number 7826
_diffrn_reflns_theta_full 25.00
_diffrn_reflns_theta_max 26.39
_diffrn_reflns_theta_min 2.39
_diffrn_standards_decay_% 0
_diffrn_standards_interval_count 0
_diffrn_standards_interval_time 0
_diffrn_standards_number 0
_exptl_absorpt_coefficient_mu 0.639
_exptl_absorpt_correction_T_max 0.8828
_exptl_absorpt_correction_T_min 0.8313
_exptl_absorpt_correction_type multi-scan
_exptl_absorpt_process_details '(SADABS; Sheldrick, 1996)'
_exptl_crystal_colour 'pale red'
_exptl_crystal_density_diffrn 1.345
_exptl_crystal_density_meas 1.322
_exptl_crystal_density_method 'not measured'
_exptl_crystal_description prism
_exptl_crystal_F_000 1212
_exptl_crystal_size_max 0.30
_exptl_crystal_size_mid 0.25
_exptl_crystal_size_min 0.20
_refine_diff_density_max 0.246
_refine_diff_density_min -0.267
_refine_ls_extinction_method none
_refine_ls_goodness_of_fit_ref 1.019
_refine_ls_hydrogen_treatment constr
_refine_ls_matrix_type full
_refine_ls_number_parameters 172
_refine_ls_number_reflns 2899
_refine_ls_number_restraints 0
_refine_ls_restrained_S_all 1.019
_refine_ls_R_factor_all 0.0781
_refine_ls_R_factor_gt 0.0434
_refine_ls_shift/su_max 0.000
_refine_ls_shift/su_mean 0.000
_refine_ls_structure_factor_coef Fsqd
_refine_ls_weighting_details 'calc w = 1/[\s^2^(Fo^2^)+(0.0442P)^2^+1.4650P] where P = (Fo^2^+2Fc^2^)/3'
_refine_ls_weighting_scheme calc
_refine_ls_wR_factor_gt 0.0917
_refine_ls_wR_factor_ref 0.1028
_reflns_number_gt 1972
_reflns_number_total 2899
_reflns_threshold_expression I>2\s(I)
_cod_data_source_file bt6345.cif
_cod_data_source_block I
_cod_depositor_comments
;
The following automatic conversions were performed:
'_symmetry_cell_setting' value 'Monoclinic' changed to 'monoclinic'
according to '/home/saulius/struct/CIF-dictionaries/cif_core.dic'
dictionary named 'cif_core.dic' version 2.4.1 from 2010-06-29.

Automatic conversion script
Id: cif_fix_enum 1527 2010-12-29 10:47:43Z saulius 

The following automatic conversions were performed:

'_symmetry_cell_setting' value 'Monoclinic' changed to 'monoclinic'
according to /home/saulius/struct/CIF-dictionaries/cif_core.dic
dictionary named 'cif_core.dic' version 2.4.1 from 2010-06-29.

Automatic conversion script
Id: cif_fix_values 1715 2011-07-08 13:25:40Z adriana 
;
_cod_original_sg_symbol_H-M 'C 2/c'
_cod_database_code 2202375
_cod_database_fobs_code 2202375

loop_
_symmetry_equiv_pos_as_xyz
'x, y, z'
'-x, y, -z+1/2'
'x+1/2, y+1/2, z'
'-x+1/2, y+1/2, -z+1/2'
'-x, -y, -z'
'x, -y, z-1/2'
'-x+1/2, -y+1/2, -z'
'x+1/2, -y+1/2, z-1/2'

loop_
_atom_site_label
_atom_site_fract_x
_atom_site_fract_y
_atom_site_fract_z
_atom_site_U_iso_or_equiv
_atom_site_adp_type
_atom_site_calc_flag
_atom_site_refinement_flags
_atom_site_occupancy
_atom_site_disorder_assembly
_atom_site_disorder_group
_atom_site_type_symbol
Mn1 0.5000 0.03174(6) 0.2500 0.03331(18) Uani d S 1 . . Mn
N1 0.41223(12) 0.1957(2) 0.14941(15) 0.0388(5) Uani d . 1 . . N
N2 0.37685(13) 0.1860(2) 0.05253(15) 0.0399(5) Uani d . 1 . . N
H2A 0.3819 0.1162 0.0261 0.048 Uiso calc R 1 . . H
N3 0.41879(12) 0.8495(2) 0.15236(15) 0.0374(5) Uani d . 1 . . N
N4 0.44367(13) 0.7923(2) 0.10307(17) 0.0441(6) Uani d . 1 . . N
H4A 0.4786 0.8292 0.0995 0.053 Uiso calc R 1 . . H
N5 0.45750(14) 0.0319(2) 0.34035(18) 0.0464(6) Uani d . 1 . . N
S1 0.34771(5) 0.05688(10) 0.37811(7) 0.0640(3) Uani d . 1 . . S
C1 0.41461(18) 0.3722(3) 0.2558(2) 0.0496(7) Uani d . 1 . . C
H1A 0.3694 0.3871 0.2546 0.074 Uiso calc R 1 . . H
H1B 0.4423 0.4574 0.2696 0.074 Uiso calc R 1 . . H
H1C 0.4484 0.3061 0.3049 0.074 Uiso calc R 1 . . H
C2 0.38921(14) 0.3193(3) 0.15961(18) 0.0347(6) Uani d . 1 . . C
C3 0.33996(14) 0.3862(2) 0.06986(18) 0.0335(6) Uani d . 1 . . C
C4 0.33318(15) 0.2971(3) 0.00271(19) 0.0374(6) Uani d . 1 . . C
C5 0.28921(18) 0.3080(3) -0.1044(2) 0.0536(8) Uani d . 1 . . C
H5A 0.3189 0.3623 -0.1187 0.080 Uiso calc R 1 . . H
H5B 0.2394 0.3510 -0.1319 0.080 Uiso calc R 1 . . H
H5C 0.2811 0.2177 -0.1314 0.080 Uiso calc R 1 . . H
C6 0.30215(15) 0.5250(3) 0.0517(2) 0.0400(6) Uani d . 1 . . C
H6A 0.2782 0.5291 0.0851 0.048 Uiso calc R 1 . . H
H6B 0.2606 0.5338 -0.0169 0.048 Uiso calc R 1 . . H
C7 0.32470(18) 0.7820(3) 0.1863(2) 0.0536(8) Uani d . 1 . . C
H7A 0.3447 0.7194 0.2393 0.080 Uiso calc R 1 . . H
H7B 0.2695 0.7669 0.1392 0.080 Uiso calc R 1 . . H
H7C 0.3335 0.8749 0.2096 0.080 Uiso calc R 1 . . H
C8 0.36596(14) 0.7584(3) 0.14089(17) 0.0344(6) Uani d . 1 . . C
C9 0.35691(14) 0.6461(2) 0.08333(18) 0.0342(6) Uani d . 1 . . C
C10 0.40827(17) 0.6725(3) 0.0606(2) 0.0415(7) Uani d . 1 . . C
C11 0.4269(2) 0.5967(3) 0.0005(3) 0.0696(10) Uani d . 1 . . C
H11A 0.4688 0.6427 0.0047 0.104 Uiso calc R 1 . . H
H11B 0.3813 0.5946 -0.0655 0.104 Uiso calc R 1 . . H
H11C 0.4426 0.5043 0.0242 0.104 Uiso calc R 1 . . H
C12 0.41290(16) 0.0427(3) 0.35846(19) 0.0361(6) Uani d . 1 . . C

loop_
_atom_site_aniso_label
_atom_site_aniso_U_11
_atom_site_aniso_U_22
_atom_site_aniso_U_33
_atom_site_aniso_U_12
_atom_site_aniso_U_13
_atom_site_aniso_U_23
Mn1 0.0385(3) 0.0260(3) 0.0404(4) 0.000 0.0263(3) 0.000
N1 0.0451(13) 0.0308(13) 0.0376(14) 0.0028(10) 0.0232(11) -0.0039(9)
N2 0.0480(13) 0.0289(12) 0.0413(14) 0.0004(10) 0.0258(12) -0.0089(10)
N3 0.0454(13) 0.0308(12) 0.0427(14) -0.0014(10) 0.0300(12) -0.0038(10)
N4 0.0566(15) 0.0357(14) 0.0619(16) -0.0080(11) 0.0472(13) -0.0078(11)
N5 0.0555(14) 0.0376(13) 0.0620(16) -0.0014(12) 0.0436(13) -0.0039(12)
S1 0.0691(6) 0.0744(6) 0.0776(6) 0.0129(5) 0.0594(5) 0.0087(5)
C1 0.0634(19) 0.0390(17) 0.0447(17) 0.0055(14) 0.0313(16) -0.0058(13)
C2 0.0364(14) 0.0295(14) 0.0388(15) -0.0028(11) 0.0227(12) -0.0055(11)
C3 0.0326(14) 0.0250(14) 0.0408(16) -0.0024(11) 0.0208(13) -0.0035(11)
C4 0.0381(15) 0.0327(15) 0.0374(16) -0.0039(12) 0.0203(13) -0.0010(12)
C5 0.0596(19) 0.0504(19) 0.0440(18) -0.0028(15) 0.0271(16) -0.0038(14)
C6 0.0357(14) 0.0318(14) 0.0467(17) 0.0014(12) 0.0213(13) 0.0007(13)
C7 0.0584(19) 0.051(2) 0.067(2) -0.0086(15) 0.0459(18) -0.0153(15)
C8 0.0355(14) 0.0318(14) 0.0348(15) 0.0028(11) 0.0203(12) 0.0017(11)
C9 0.0375(14) 0.0250(14) 0.0387(15) 0.0043(11) 0.0220(12) 0.0038(11)
C10 0.0556(17) 0.0266(14) 0.0526(18) -0.0002(13) 0.0378(15) -0.0056(12)
C11 0.099(3) 0.049(2) 0.106(3) -0.0142(19) 0.086(3) -0.0228(19)
C12 0.0450(16) 0.0261(14) 0.0408(15) 0.0038(12) 0.0276(13) 0.0028(11)

loop_
_atom_type_symbol
_atom_type_description
_atom_type_scat_dispersion_real
_atom_type_scat_dispersion_imag
_atom_type_scat_source
C C 0.0033 0.0016 'International Tables Vol C Tables 4.2.6.8 and 6.1.1.4'
H H 0.0000 0.0000 'International Tables Vol C Tables 4.2.6.8 and 6.1.1.4'
N N 0.0061 0.0033 'International Tables Vol C Tables 4.2.6.8 and 6.1.1.4'
S S 0.1246 0.1234 'International Tables Vol C Tables 4.2.6.8 and 6.1.1.4'
Mn Mn 0.3368 0.7283 'International Tables Vol C Tables 4.2.6.8 and 6.1.1.4'

loop_
_geom_angle_atom_site_label_1
_geom_angle_atom_site_label_2
_geom_angle_atom_site_label_3
_geom_angle_site_symmetry_1
_geom_angle_site_symmetry_3
_geom_angle
N5 Mn1 N5 . 2_655 179.90(12)
N5 Mn1 N1 . 2_655 87.46(9)
N5 Mn1 N1 2_655 2_655 92.47(9)
N5 Mn1 N1 . . 92.47(9)
N5 Mn1 N1 2_655 . 87.46(9)
N1 Mn1 N1 2_655 . 90.99(11)
N5 Mn1 N3 . 1_545 94.11(8)
N5 Mn1 N3 2_655 1_545 85.97(8)
N1 Mn1 N3 2_655 1_545 175.01(8)
N1 Mn1 N3 . 1_545 93.67(8)
N5 Mn1 N3 . 2_645 85.97(8)
N5 Mn1 N3 2_655 2_645 94.11(8)
N1 Mn1 N3 2_655 2_645 93.67(8)
N1 Mn1 N3 . 2_645 175.01(8)
N3 Mn1 N3 1_545 2_645 81.73(11)
C2 N1 N2 . . 104.1(2)
C2 N1 Mn1 . . 136.19(18)
N2 N1 Mn1 . . 119.17(15)
C4 N2 N1 . . 113.1(2)
C4 N2 H2A . . 123.5
N1 N2 H2A . . 123.5
C8 N3 N4 . . 103.9(2)
C8 N3 Mn1 . 1_565 142.57(17)
N4 N3 Mn1 . 1_565 111.37(15)
C10 N4 N3 . . 113.3(2)
C10 N4 H4A . . 123.3
N3 N4 H4A . . 123.3
C12 N5 Mn1 . . 157.6(2)
C2 C1 H1A . . 109.5
C2 C1 H1B . . 109.5
H1A C1 H1B . . 109.5
C2 C1 H1C . . 109.5
H1A C1 H1C . . 109.5
H1B C1 H1C . . 109.5
N1 C2 C3 . . 111.0(2)
N1 C2 C1 . . 122.2(2)
C3 C2 C1 . . 126.9(2)
C4 C3 C2 . . 105.6(2)
C4 C3 C6 . . 127.7(2)
C2 C3 C6 . . 126.7(2)
N2 C4 C3 . . 106.3(2)
N2 C4 C5 . . 122.0(2)
C3 C4 C5 . . 131.8(2)
C4 C5 H5A . . 109.5
C4 C5 H5B . . 109.5
H5A C5 H5B . . 109.5
C4 C5 H5C . . 109.5
H5A C5 H5C . . 109.5
H5B C5 H5C . . 109.5
C3 C6 C9 . . 115.0(2)
C3 C6 H6A . . 108.5
C9 C6 H6A . . 108.5
C3 C6 H6B . . 108.5
C9 C6 H6B . . 108.5
H6A C6 H6B . . 107.5
C8 C7 H7A . . 109.5
C8 C7 H7B . . 109.5
H7A C7 H7B . . 109.5
C8 C7 H7C . . 109.5
H7A C7 H7C . . 109.5
H7B C7 H7C . . 109.5
N3 C8 C9 . . 111.3(2)
N3 C8 C7 . . 121.1(2)
C9 C8 C7 . . 127.5(2)
C10 C9 C8 . . 104.9(2)
C10 C9 C6 . . 127.5(2)
C8 C9 C6 . . 127.6(2)
N4 C10 C9 . . 106.6(2)
N4 C10 C11 . . 120.6(2)
C9 C10 C11 . . 132.8(3)
C10 C11 H11A . . 109.5
C10 C11 H11B . . 109.5
H11A C11 H11B . . 109.5
C10 C11 H11C . . 109.5
H11A C11 H11C . . 109.5
H11B C11 H11C . . 109.5
N5 C12 S1 . . 177.3(3)

loop_
_geom_bond_atom_site_label_1
_geom_bond_atom_site_label_2
_geom_bond_site_symmetry_2
_geom_bond_distance
_geom_bond_publ_flag
Mn1 N5 . 2.219(2) ?
Mn1 N5 2_655 2.219(2) ?
Mn1 N1 2_655 2.274(2) ?
Mn1 N1 . 2.274(2) ?
Mn1 N3 1_545 2.343(2) ?
Mn1 N3 2_645 2.343(2) ?
N1 C2 . 1.348(3) ?
N1 N2 . 1.367(3) ?
N2 C4 . 1.348(3) ?
N2 H2A . 0.8600 ?
N3 C8 . 1.349(3) ?
N3 N4 . 1.360(3) ?
N3 Mn1 1_565 2.343(2) ?
N4 C10 . 1.343(3) ?
N4 H4A . 0.8600 ?
N5 C12 . 1.167(3) ?
S1 C12 . 1.617(3) ?
C1 C2 . 1.497(4) ?
C1 H1A . 0.9600 ?
C1 H1B . 0.9600 ?
C1 H1C . 0.9600 ?
C2 C3 . 1.409(4) ?
C3 C4 . 1.384(3) ?
C3 C6 . 1.505(3) ?
C4 C5 . 1.497(4) ?
C5 H5A . 0.9600 ?
C5 H5B . 0.9600 ?
C5 H5C . 0.9600 ?
C6 C9 . 1.510(3) ?
C6 H6A . 0.9700 ?
C6 H6B . 0.9700 ?
C7 C8 . 1.502(3) ?
C7 H7A . 0.9600 ?
C7 H7B . 0.9600 ?
C7 H7C . 0.9600 ?
C8 C9 . 1.410(3) ?
C9 C10 . 1.387(3) ?
C10 C11 . 1.504(4) ?
C11 H11A . 0.9600 ?
C11 H11B . 0.9600 ?
C11 H11C . 0.9600 ?

loop_
_geom_torsion_atom_site_label_1
_geom_torsion_atom_site_label_2
_geom_torsion_atom_site_label_3
_geom_torsion_atom_site_label_4
_geom_torsion_site_symmetry_1
_geom_torsion
N5 Mn1 N1 C2 . 48.8(2)
N5 Mn1 N1 C2 2_655 -131.1(3)
N1 Mn1 N1 C2 2_655 -38.7(2)
N3 Mn1 N1 C2 1_545 143.1(2)
N5 Mn1 N1 N2 . -141.24(18)
N5 Mn1 N1 N2 2_655 38.83(18)
N1 Mn1 N1 N2 2_655 131.3(2)
N3 Mn1 N1 N2 1_545 -46.96(18)
C2 N1 N2 C4 . -0.1(3)
Mn1 N1 N2 C4 . -172.94(16)
C8 N3 N4 C10 . 1.1(3)
Mn1 N3 N4 C10 1_565 168.22(18)
N1 Mn1 N5 C12 2_655 121.9(5)
N1 Mn1 N5 C12 . 31.0(5)
N3 Mn1 N5 C12 1_545 -62.8(5)
N3 Mn1 N5 C12 2_645 -144.2(5)
N2 N1 C2 C3 . -0.1(3)
Mn1 N1 C2 C3 . 170.84(18)
N2 N1 C2 C1 . 179.8(2)
Mn1 N1 C2 C1 . -9.3(4)
N1 C2 C3 C4 . 0.2(3)
C1 C2 C3 C4 . -179.6(3)
N1 C2 C3 C6 . 179.5(2)
C1 C2 C3 C6 . -0.3(4)
N1 N2 C4 C3 . 0.3(3)
N1 N2 C4 C5 . -179.9(2)
C2 C3 C4 N2 . -0.3(3)
C6 C3 C4 N2 . -179.6(2)
C2 C3 C4 C5 . 179.9(3)
C6 C3 C4 C5 . 0.6(5)
C4 C3 C6 C9 . -106.6(3)
C2 C3 C6 C9 . 74.3(3)
N4 N3 C8 C9 . -1.0(3)
Mn1 N3 C8 C9 1_565 -161.1(2)
N4 N3 C8 C7 . 179.0(2)
Mn1 N3 C8 C7 1_565 18.9(4)
N3 C8 C9 C10 . 0.7(3)
C7 C8 C9 C10 . -179.4(3)
N3 C8 C9 C6 . -178.2(2)
C7 C8 C9 C6 . 1.7(4)
C3 C6 C9 C10 . 51.7(4)
C3 C6 C9 C8 . -129.7(3)
N3 N4 C10 C9 . -0.7(3)
N3 N4 C10 C11 . 178.2(3)
C8 C9 C10 N4 . 0.0(3)
C6 C9 C10 N4 . 178.9(2)
C8 C9 C10 C11 . -178.7(3)
C6 C9 C10 C11 . 0.2(5)
